data_1518188
loop_
_publ_author_name
'Merrachi, El Houssine'
'Mentzen, Bernard F.'
'Chassagneux, Fernand'
'Bouix, Jean'

_publ_section_title
;
 Etude cristallochimique de trisoxalato-metallates (III) de cations
 monovalents. II. Cas de (NH4)3[Fe(C2O4)3],3H2O
;
_journal_name_full 'Revue de Chimie Minerale'
_journal_page_first 56
_journal_page_last 67
_journal_volume 24
_journal_year 1987
_chemical_formula_sum 'C6 H18 Fe N3 O15'
_chemical_formula_weight 428.07
_space_group_IT_number 14
_symmetry_cell_setting monoclinic
_symmetry_Int_Tables_number 14
_symmetry_space_group_name_Hall '-P 2ybc'
_symmetry_space_group_name_H-M 'P 1 21/c 1'
_cell_angle_alpha 90
_cell_angle_beta 106.87(3)
_cell_angle_gamma 90
_cell_formula_units_Z 4
_cell_length_a 7.791(4)
_cell_length_b 20.124(6)
_cell_length_c 10.478(3)
_cell_volume 1572.1(11)
_diffrn_ambient_temperature 293
_diffrn_radiation_probe x-ray
_diffrn_radiation_type MoK\a
_diffrn_radiation_wavelength 0.71069
_exptl_absorpt_coefficient_mu 1.036
_exptl_crystal_density_diffrn 1.909
_exptl_crystal_F_000 884
_refine_ls_number_reflns 2629
_refine_ls_R_factor_gt 0.0497
_cod_data_source_file RCM-1987-24-56-67.cif
_cod_data_source_block (NH4)3[Fe(C2O4)3]-3H2O
_cod_original_sg_symbol_H-M 'P 21/c'
_cod_database_code 1518188

loop_
_symmetry_equiv_pos_site_id
_symmetry_equiv_pos_as_xyz
1 x,y,z
2 -x,1/2+y,1/2-z
3 -x,-y,-z
4 x,1/2-y,1/2+z

loop_
_atom_site_aniso_label
_atom_site_aniso_U_11
_atom_site_aniso_U_22
_atom_site_aniso_U_33
_atom_site_aniso_U_23
_atom_site_aniso_U_13
_atom_site_aniso_U_12
Fe 0.0351(3) 0.0359(2) 0.0375(3) -0.0005(2) 0.0114(1) 0.0001(2)
O1 0.0400(10) 0.0470(10) 0.049(2) -0.0040(10) 0.0110(10) 0.0080(10)
O2 0.0410(10) 0.066(2) 0.0420(10) -0.0100(10) 0.0090(10) -0.0010(10)
O3 0.076(2) 0.055(2) 0.051(2) 0.0100(10) 0.028(2) 0.0120(10)
O4 0.045(2) 0.108(3) 0.044(2) 0.010(2) 0.003(2) 0.001(2)
O5 0.0290(10) 0.051(2) 0.049(2) 0.0020(10) 0.0090(10) -0.0080(10)
O6 0.0330(10) 0.0540(10) 0.0440(10) 0.0040(10) 0.0120(10) 0.0010(10)
O7 0.047(2) 0.063(2) 0.048(2) -0.0010(10) 0.0190(10) -0.0100(10)
O8 0.0370(10) 0.058(2) 0.0420(10) -0.0050(10) 0.0030(10) 0.0100(10)
O9 0.091(2) 0.055(2) 0.057(2) 0.020(2) 0.043(2) 0.0100(10)
O10 0.063(2) 0.0420(10) 0.056(2) -0.0030(10) 0.0250(10) 0.0040(10)
O11 0.249(7) 0.068(3) 0.120(4) 0.072(4) 0.119(5) 0.025(3)
O12 0.106(3) 0.043(2) 0.089(3) -0.007(2) 0.024(2) 0.006(2)
C1 0.049(2) 0.043(2) 0.044(2) 0.009(2) 0.018(2) 0.0020(10)
C2 0.041(2) 0.061(2) 0.041(2) 0.006(2) 0.011(2) -0.006(2)
C3 0.039(2) 0.041(2) 0.040(2) 0.0010(10) 0.0120(10) 0.0030(10)
C4 0.035(2) 0.044(2) 0.040(2) -0.0030(10) 0.0100(10) 0.0070(10)
C5 0.125(5) 0.057(3) 0.053(3) 0.027(3) 0.040(3) 0.006(2)
C6 0.071(3) 0.045(2) 0.049(2) -0.002(2) 0.013(2) -0.002(2)
N1 0.044(2) 0.108(4) 0.062(3) 0.014(2) 0.016(2) 0.023(2)
N2 0.051(2) 0.055(2) 0.052(2) -0.005(2) 0.016(2) -0.008(2)

loop_
_atom_site_label
_atom_site_type_symbol
_atom_site_thermal_displace_type
_atom_site_fract_x
_atom_site_fract_y
_atom_site_fract_z
_atom_site_occupancy
_atom_site_U_iso_or_equiv
Fe Fe Uani 0.22798(7) 0.13104(2) 0.24661(5) 1.000 0.0360(2)
O1 O Uani 0.1600(4) 0.06395(14) 0.3661(3) 1.000 0.0457(8)
O2 O Uani 0.4591(4) 0.12550(16) 0.3905(3) 1.000 0.0503(8)
O3 O Uani 0.2574(5) 0.02025(16) 0.5695(3) 1.000 0.0586(12)
O4 O Uani 0.5833(4) 0.0824(2) 0.5920(3) 1.000 0.0678(14)
O5 O Uani 0.3364(3) 0.07836(14) 0.1252(3) 1.000 0.0435(10)
O6 O Uani 0.0039(3) 0.10846(15) 0.1011(3) 1.000 0.0435(6)
O7 O Uani 0.2628(4) 0.03168(15) -0.0762(3) 1.000 0.0516(12)
O8 O Uani -0.0914(3) 0.05936(15) -0.0966(3) 1.000 0.0475(8)
O9 O Uani 0.0929(5) 0.19751(16) 0.3181(3) 1.000 0.0631(12)
O10 O Uani 0.3071(4) 0.21425(14) 0.1747(3) 1.000 0.0520(10)
O11 O Uani 0.0363(10) 0.3054(2) 0.3228(6) 1.000 0.132(3)
O12 O Uani 0.2671(6) 0.32439(17) 0.1681(4) 1.000 0.0802(16)
C1 C Uani 0.2779(5) 0.0545(2) 0.4784(4) 1.000 0.0444(12)
C2 C Uani 0.4583(5) 0.0903(2) 0.4913(4) 1.000 0.0479(12)
C3 C Uani 0.2255(5) 0.06018(19) 0.0145(4) 1.000 0.0399(12)
C4 C Uani 0.0267(5) 0.07746(19) 0.0026(4) 1.000 0.0399(12)
C5 C Uani 0.1132(10) 0.2582(3) 0.2889(5) 1.000 0.075(2)
C6 C Uani 0.2386(7) 0.2684(2) 0.2021(5) 1.000 0.0559(14)
OW3A O Uiso 0.5301(13) 0.2201(4) 0.0040(10) 0.500 0.0874
N3B N Uiso 0.6001(16) 0.1959(6) 0.0721(13) 0.500 0.1115
OW3B O Uiso 0.7348(15) 0.0819(7) 0.2453(11) 0.500 0.0507
N3A N Uiso 0.7376(14) 0.0991(6) 0.2511(10) 0.500 0.0709
OW1 O Uiso 0.8285(13) 0.2059(4) 0.4639(9) 1.000 0.1836
N1 N Uani 0.5481(5) 0.0932(3) -0.1458(4) 1.000 0.0712(18)
N2 N Uani -0.0330(5) 0.08070(19) 0.6532(4) 1.000 0.0524(12)

loop_
_atom_type_symbol
_atom_type_description
_atom_type_scat_dispersion_real
_atom_type_scat_dispersion_imag
_atom_type_scat_source
C C 0.0033 0.0016 ' International Tables Vol C Tables 4.2.6.8 and 6.1.1.4'
Fe Fe 0.3463 0.8444 ' International Tables Vol C Tables 4.2.6.8 and 6.1.1.4'
N N 0.0061 0.0033 ' International Tables Vol C Tables 4.2.6.8 and 6.1.1.4'
O O 0.0106 0.0060 ' International Tables Vol C Tables 4.2.6.8 and 6.1.1.4'

loop_
_geom_angle_atom_site_label_1
_geom_angle_atom_site_label_2
_geom_angle_atom_site_label_3
_geom_angle
_geom_angle_publ_flag
O1 Fe O2 80.48(13) yes
O1 Fe O5 105.86(12) yes
O1 Fe O6 89.59(13) yes
O1 Fe O9 87.31(13) yes
O1 Fe O10 163.41(13) yes
O2 Fe O5 89.77(13) yes
O2 Fe O6 163.63(13) yes
O2 Fe O9 102.42(14) yes
O2 Fe O10 91.28(13) yes
O5 Fe O6 80.41(12) yes
O5 Fe O9 163.50(13) yes
O5 Fe O10 88.36(12) yes
O6 Fe O9 89.98(13) yes
O6 Fe O10 101.42(13) yes
O9 Fe O10 80.39(14) yes
Fe O1 C1 115.0(3) yes
Fe O2 C2 116.0(3) yes
Fe O5 C3 115.1(2) yes
Fe O6 C4 115.8(2) yes
Fe O9 C5 116.0(4) yes
Fe O10 C6 115.6(3) yes
O1 C1 O3 125.4(4) yes
O1 C1 C2 113.7(3) yes
O3 C1 C2 120.9(4) yes
O2 C2 O4 126.5(4) yes
O2 C2 C1 114.1(3) yes
O4 C2 C1 119.4(4) yes
O5 C3 O7 126.2(4) yes
O5 C3 C4 113.7(3) yes
O7 C3 C4 120.1(4) yes
O6 C4 O8 126.2(4) yes
O6 C4 C3 114.7(3) yes
O8 C4 C3 119.1(3) yes
O9 C5 O11 124.3(7) yes
O9 C5 C6 114.5(5) yes
O11 C5 C6 121.1(6) yes
O10 C6 O12 126.6(5) yes
O10 C6 C5 113.5(4) yes
O12 C6 C5 119.9(5) yes

loop_
_geom_bond_atom_site_label_1
_geom_bond_atom_site_label_2
_geom_bond_distance
_geom_bond_publ_flag
Fe O1 2.014(3) yes
Fe O2 1.988(3) yes
Fe O5 2.020(3) yes
Fe O6 2.009(3) yes
Fe O9 1.979(4) yes
Fe O10 2.005(3) yes
O1 C1 1.280(5) yes
O2 C2 1.273(5) yes
O3 C1 1.225(5) yes
O4 C2 1.221(5) yes
O5 C3 1.282(5) yes
O6 C4 1.262(5) yes
O7 C3 1.215(5) yes
O8 C4 1.227(5) yes
O9 C5 1.280(7) yes
O10 C6 1.282(5) yes
O11 C5 1.229(9) yes
O12 C6 1.221(6) yes
OW3A N3B 0.904(16) yes
OW3B N3A 0.351(18) yes
C1 C2 1.550(6) no
C3 C4 1.557(6) no
C5 C6 1.530(9) no

loop_
_geom_torsion_atom_site_label_1
_geom_torsion_atom_site_label_2
_geom_torsion_atom_site_label_3
_geom_torsion_atom_site_label_4
_geom_torsion
_geom_torsion_publ_flag
O2 Fe O1 C1 7.3(3) no
O5 Fe O1 C1 94.3(3) no
O6 Fe O1 C1 174.2(3) no
O9 Fe O1 C1 -95.8(3) no
O1 Fe O2 C2 -5.8(3) no
O5 Fe O2 C2 -112.0(3) no
O9 Fe O2 C2 79.3(3) no
O10 Fe O2 C2 159.7(3) no
O1 Fe O5 C3 91.7(3) no
O2 Fe O5 C3 171.7(3) no
O6 Fe O5 C3 4.9(3) no
O10 Fe O5 C3 -97.0(3) no
O1 Fe O6 C4 -109.8(3) no
O5 Fe O6 C4 -3.6(3) no
O9 Fe O6 C4 162.9(3) no
O10 Fe O6 C4 82.7(3) no
O1 Fe O9 C5 169.2(4) no
O2 Fe O9 C5 89.5(4) no
O6 Fe O9 C5 -101.2(4) no
O10 Fe O9 C5 0.4(4) no
O2 Fe O10 C6 -103.6(3) no
O5 Fe O10 C6 166.6(3) no
O6 Fe O10 C6 86.8(3) no
O9 Fe O10 C6 -1.3(3) no
Fe O1 C1 O3 173.6(3) no
Fe O1 C1 C2 -7.3(4) no
Fe O2 C2 O4 -177.1(4) no
Fe O2 C2 C1 3.7(4) no
Fe O5 C3 O7 175.4(3) no
Fe O5 C3 C4 -5.1(4) no
Fe O6 C4 O8 -179.6(3) no
Fe O6 C4 C3 2.0(4) no
Fe O9 C5 O11 178.4(5) no
Fe O9 C5 C6 0.5(6) no
Fe O10 C6 O12 -179.6(4) no
Fe O10 C6 C5 1.8(5) no
O1 C1 C2 O2 2.5(5) no
O1 C1 C2 O4 -176.8(4) no
O3 C1 C2 O2 -178.3(4) no
O3 C1 C2 O4 2.4(6) no
O5 C3 C4 O6 2.1(5) no
O5 C3 C4 O8 -176.5(4) no
O7 C3 C4 O6 -178.3(4) no
O7 C3 C4 O8 3.2(6) no
O9 C5 C6 O10 -1.5(7) no
O9 C5 C6 O12 179.8(5) no
O11 C5 C6 O10 -179.5(6) no
O11 C5 C6 O12 1.8(9) no
